data_4331809
loop_
_publ_author_name
'Leah A. Wingard'
'Mathew C. Finniss'
'Michael Norris'
'Peter S. White'
'Maurice Brookhart'
'Joseph L. Templeton'

_publ_contact_author_name
;
;
_publ_section_title
;
 Synthesis, Structure, and Reactivity of Iridium(III) Complexes Containing
 a 4,6-Dimethyl-1,3-benzenediphenylimine Pincer Ligand
;
_journal_name_full 'Inorganic Chemistry'
_journal_page_first 515
_journal_page_last 526
_journal_paper_doi 10.1021/ic302589b
_journal_volume 52
_journal_year 2013
_chemical_formula_moiety 'C26 H27 Ir N2 O2'
_chemical_formula_sum 'C26 H27 Ir N2 O2'
_chemical_formula_weight 591.70
_chemical_name_systematic
;
 ? 
;
_space_group_crystal_system triclinic
_space_group_IT_number 2
_space_group_name_Hall '-P 1'
_space_group_name_H-M_alt 'P -1'
_symmetry_space_group_name_Hall '-P 1'
_symmetry_space_group_name_H-M 'P -1'
_atom_sites_solution_hydrogens geom
_atom_sites_solution_primary iterative
_atom_sites_solution_secondary difmap
_audit_creation_date 2011-12-29
_audit_creation_method
;
  Olex2 1.2-alpha
  (compiled Dec 16 2011 16:06:37, GUI svn.r3983)
;
_cell_angle_alpha 73.8230(10)
_cell_angle_beta 83.5340(10)
_cell_angle_gamma 62.6830(10)
_cell_formula_units_Z 2
_cell_length_a 10.3583(2)
_cell_length_b 10.4763(2)
_cell_length_c 12.0455(3)
_cell_measurement_reflns_used 9930
_cell_measurement_temperature 100
_cell_measurement_theta_max 70.01
_cell_measurement_theta_min 3.82
_cell_volume 1115.21(4)
_computing_data_reduction 'SAINT v7.68A (Bruker, 2009)'
_computing_molecular_graphics
;
O. V. Dolomanov, L. J. Bourhis, R. J. Gildea, J. A. K. Howard and H. Puschmann,
OLEX2: a complete structure solution, refinement and analysis program.
J. Appl. Cryst. (2009). 42, 339-341.
;
_computing_publication_material
;
O. V. Dolomanov, L. J. Bourhis, R. J. Gildea, J. A. K. Howard and H. Puschmann,
OLEX2: a complete structure solution, refinement and analysis program.
J. Appl. Cryst. (2009). 42, 339-341.
;
_computing_structure_refinement
;
XL, G.M. Sheldrick, Acta Cryst.
(2008). A64, 112-122
;
_computing_structure_solution
;
olex2.solve (L.J. Bourhis, O.V. Dolomanov, R.J. Gildea, J.A.K. Howard,
H. Puschmann, in preparation, 2011)
;
_diffrn_ambient_temperature 100
_diffrn_measured_fraction_theta_full 0.957
_diffrn_measured_fraction_theta_max 0.957
_diffrn_measurement_device_type 'Bruker APEX-II CCD'
_diffrn_measurement_method '\f and \w scans'
_diffrn_radiation_monochromator graphite
_diffrn_radiation_type CuK\a
_diffrn_radiation_wavelength 1.54184
_diffrn_reflns_av_R_equivalents 0.0287
_diffrn_reflns_av_unetI/netI 0.0351
_diffrn_reflns_limit_h_max 11
_diffrn_reflns_limit_h_min -12
_diffrn_reflns_limit_k_max 12
_diffrn_reflns_limit_k_min -12
_diffrn_reflns_limit_l_max 14
_diffrn_reflns_limit_l_min -14
_diffrn_reflns_number 12793
_diffrn_reflns_theta_full 66.50
_diffrn_reflns_theta_max 66.57
_diffrn_reflns_theta_min 3.82
_diffrn_source 'fine-focus sealed tube'
_diffrn_standards_number 0
_exptl_absorpt_coefficient_mu 11.784
_exptl_absorpt_correction_T_max 0.4225
_exptl_absorpt_correction_T_min 0.1657
_exptl_absorpt_correction_type numerical
_exptl_absorpt_process_details
;
SADABS-2008/1 (Bruker,2008) was used for absorption correction.
R(int) was 0.0652 before and 0.0375 after correction.
The Ratio of minimum to maximum transmission is 0.3922.
The \l/2 correction factor is 0.0015.
;
_exptl_crystal_colour 'clear brown'
_exptl_crystal_colour_lustre clear
_exptl_crystal_colour_primary brown
_exptl_crystal_density_diffrn 1.762
_exptl_crystal_description block
_exptl_crystal_F_000 580
_exptl_crystal_size_max 0.257
_exptl_crystal_size_mid 0.171
_exptl_crystal_size_min 0.154
_refine_diff_density_max 1.910
_refine_diff_density_min -0.909
_refine_diff_density_rms 0.158
_refine_ls_extinction_method none
_refine_ls_goodness_of_fit_ref 1.183
_refine_ls_hydrogen_treatment constr
_refine_ls_matrix_type full
_refine_ls_number_parameters 284
_refine_ls_number_reflns 3770
_refine_ls_number_restraints 0
_refine_ls_restrained_S_all 1.183
_refine_ls_R_factor_all 0.0310
_refine_ls_R_factor_gt 0.0308
_refine_ls_shift/su_max 0.001
_refine_ls_shift/su_mean 0.000
_refine_ls_structure_factor_coef Fsqd
_refine_ls_weighting_details 'calc w=1/[\s^2^(Fo^2^)+(0.0463P)^2^+0.6671P] where P=(Fo^2^+2Fc^2^)/3'
_refine_ls_weighting_scheme calc
_refine_ls_wR_factor_gt 0.0725
_refine_ls_wR_factor_ref 0.0727
_reflns_number_gt 3730
_reflns_number_total 3770
_reflns_threshold_expression >2sigma(I)
_cod_data_source_file ic302589b_si_004_3.cif
_cod_data_source_block x1112012
_cod_database_code 4331809

loop_
_space_group_symop_id
_space_group_symop_operation_xyz
1 'x, y, z'
2 '-x, -y, -z'

loop_
_atom_site_label
_atom_site_type_symbol
_atom_site_fract_x
_atom_site_fract_y
_atom_site_fract_z
_atom_site_U_iso_or_equiv
_atom_site_adp_type
_atom_site_occupancy
_atom_site_symmetry_multiplicity
_atom_site_calc_flag
_atom_site_refinement_flags
Ir1 Ir 0.256984(14) 0.625092(14) 0.252899(11) 0.02291(9) Uani 1 1 d .
O1 O 0.2343(3) 0.4102(3) 0.2946(2) 0.0277(6) Uani 1 1 d .
O2 O 0.1939(3) 0.5280(3) 0.4289(2) 0.0291(6) Uani 1 1 d .
N1 N 0.4689(4) 0.5331(4) 0.3115(3) 0.0264(7) Uani 1 1 d .
N2 N 0.0479(3) 0.7893(4) 0.1947(3) 0.0254(6) Uani 1 1 d .
C1 C 0.1437(5) 0.3162(5) 0.4753(4) 0.0349(8) Uani 1 1 d .
H1A H 0.1564 0.3121 0.5558 0.052 Uiso 1 1 calc R
H1B H 0.2002 0.2168 0.4625 0.052 Uiso 1 1 calc R
H1C H 0.0406 0.3510 0.4592 0.052 Uiso 1 1 calc R
C2 C 0.1955(4) 0.4211(4) 0.3964(3) 0.0278(8) Uani 1 1 d .
C3 C 0.2816(5) 0.5621(5) 0.0255(4) 0.0342(8) Uani 1 1 d .
H3A H 0.3078 0.5788 -0.0562 0.051 Uiso 1 1 calc R
H3B H 0.1774 0.5900 0.0317 0.051 Uiso 1 1 calc R
H3C H 0.3371 0.4569 0.0650 0.051 Uiso 1 1 calc R
C4 C 0.3166(5) 0.6562(4) 0.0813(3) 0.0303(8) Uani 1 1 d .
H4A H 0.2634 0.7624 0.0399 0.036 Uiso 1 1 calc R
H4B H 0.4220 0.6275 0.0761 0.036 Uiso 1 1 calc R
C5 C 0.5760(4) 0.3795(4) 0.3364(3) 0.0263(7) Uani 1 1 d .
C6 C 0.5740(4) 0.2917(4) 0.2695(4) 0.0307(8) Uani 1 1 d .
H6 H 0.5013 0.3319 0.2111 0.037 Uiso 1 1 calc R
C7 C 0.6787(5) 0.1450(5) 0.2887(4) 0.0348(9) Uani 1 1 d .
H7 H 0.6798 0.0858 0.2411 0.042 Uiso 1 1 calc R
C8 C 0.7823(5) 0.0836(4) 0.3770(4) 0.0352(9) Uani 1 1 d .
H8 H 0.8529 -0.0175 0.3906 0.042 Uiso 1 1 calc R
C9 C 0.7815(5) 0.1713(5) 0.4449(4) 0.0356(9) Uani 1 1 d .
H9 H 0.8518 0.1298 0.5053 0.043 Uiso 1 1 calc R
C10 C 0.6789(5) 0.3189(5) 0.4252(4) 0.0315(8) Uani 1 1 d .
H10 H 0.6787 0.3784 0.4720 0.038 Uiso 1 1 calc R
C11 C 0.5067(4) 0.6314(4) 0.3265(3) 0.0280(8) Uani 1 1 d .
H11 H 0.6007 0.6027 0.3547 0.034 Uiso 1 1 calc R
C12 C 0.2703(4) 0.7984(4) 0.2574(3) 0.0254(7) Uani 1 1 d .
C13 C 0.4000(5) 0.7827(5) 0.2985(3) 0.0296(8) Uani 1 1 d .
C14 C 0.4071(5) 0.9082(5) 0.3124(4) 0.0323(8) Uani 1 1 d .
C15 C 0.2861(5) 1.0464(5) 0.2770(4) 0.0337(8) Uani 1 1 d .
H15 H 0.2919 1.1321 0.2831 0.040 Uiso 1 1 calc R
C16 C 0.1573(5) 1.0655(4) 0.2331(4) 0.0325(8) Uani 1 1 d .
C17 C 0.1487(5) 0.9376(4) 0.2257(3) 0.0297(8) Uani 1 1 d .
C18 C 0.5379(5) 0.8907(5) 0.3690(5) 0.0415(10) Uani 1 1 d .
H18A H 0.5204 0.9867 0.3797 0.062 Uiso 1 1 calc R
H18B H 0.6225 0.8559 0.3200 0.062 Uiso 1 1 calc R
H18C H 0.5563 0.8181 0.4444 0.062 Uiso 1 1 calc R
C19 C 0.0338(5) 1.2199(5) 0.1959(4) 0.0371(10) Uani 1 1 d .
H19A H 0.0516 1.2887 0.2255 0.056 Uiso 1 1 calc R
H19B H -0.0576 1.2190 0.2267 0.056 Uiso 1 1 calc R
H19C H 0.0271 1.2524 0.1113 0.056 Uiso 1 1 calc R
C20 C 0.0298(4) 0.9248(4) 0.1899(3) 0.0286(8) Uani 1 1 d .
H20 H -0.0594 1.0100 0.1636 0.034 Uiso 1 1 calc R
C21 C -0.0702(4) 0.7772(4) 0.1537(3) 0.0270(7) Uani 1 1 d .
C22 C -0.1740(5) 0.8949(5) 0.0732(4) 0.0335(9) Uani 1 1 d .
H22 H -0.1651 0.9844 0.0425 0.040 Uiso 1 1 calc R
C23 C -0.2886(5) 0.8818(5) 0.0383(4) 0.0370(9) Uani 1 1 d .
H23 H -0.3592 0.9633 -0.0149 0.044 Uiso 1 1 calc R
C24 C -0.3020(4) 0.7516(5) 0.0800(4) 0.0350(9) Uani 1 1 d .
H24 H -0.3820 0.7436 0.0567 0.042 Uiso 1 1 calc R
C25 C -0.1966(5) 0.6323(5) 0.1568(4) 0.0370(9) Uani 1 1 d .
H25 H -0.2029 0.5411 0.1839 0.044 Uiso 1 1 calc R
C26 C -0.0821(5) 0.6460(5) 0.1938(4) 0.0338(9) Uani 1 1 d .
H26 H -0.0116 0.5645 0.2472 0.041 Uiso 1 1 calc R

loop_
_atom_site_aniso_label
_atom_site_aniso_U_11
_atom_site_aniso_U_22
_atom_site_aniso_U_33
_atom_site_aniso_U_23
_atom_site_aniso_U_13
_atom_site_aniso_U_12
Ir1 0.02358(12) 0.01870(12) 0.02808(12) -0.00792(7) 0.00109(7) -0.00988(8)
O1 0.0286(13) 0.0219(12) 0.0322(14) -0.0064(10) 0.0004(11) -0.0112(10)
O2 0.0300(13) 0.0284(14) 0.0304(13) -0.0070(11) 0.0020(11) -0.0149(11)
N1 0.0203(15) 0.0254(17) 0.0317(16) -0.0078(13) -0.0013(13) -0.0080(13)
N2 0.0212(14) 0.0210(15) 0.0317(16) -0.0090(12) -0.0010(13) -0.0060(12)
C1 0.034(2) 0.033(2) 0.037(2) -0.0067(16) 0.0033(17) -0.0160(17)
C2 0.0226(17) 0.0274(18) 0.0328(19) -0.0082(15) -0.0027(15) -0.0098(14)
C3 0.038(2) 0.036(2) 0.0292(19) -0.0113(16) 0.0006(17) -0.0159(17)
C4 0.035(2) 0.0277(19) 0.0269(18) -0.0076(15) 0.0063(16) -0.0135(16)
C5 0.0249(17) 0.0179(17) 0.0326(19) -0.0055(14) 0.0036(15) -0.0078(14)
C6 0.0293(19) 0.0297(19) 0.0340(19) -0.0086(15) 0.0029(16) -0.0143(16)
C7 0.035(2) 0.029(2) 0.044(2) -0.0141(17) 0.0115(19) -0.0170(17)
C8 0.033(2) 0.0233(18) 0.040(2) -0.0048(16) 0.0090(18) -0.0091(16)
C9 0.033(2) 0.031(2) 0.033(2) -0.0007(16) 0.0001(17) -0.0102(17)
C10 0.034(2) 0.031(2) 0.0301(19) -0.0088(15) 0.0038(17) -0.0150(17)
C11 0.0278(18) 0.0252(18) 0.0338(19) -0.0088(14) 0.0016(16) -0.0137(15)
C12 0.0284(19) 0.0225(18) 0.0292(18) -0.0098(14) 0.0037(16) -0.0135(15)
C13 0.032(2) 0.028(2) 0.0314(19) -0.0095(15) 0.0054(17) -0.0157(17)
C14 0.038(2) 0.031(2) 0.034(2) -0.0103(16) 0.0079(18) -0.0210(18)
C15 0.039(2) 0.0273(19) 0.040(2) -0.0117(16) 0.0072(18) -0.0196(18)
C16 0.042(2) 0.0202(18) 0.035(2) -0.0062(15) 0.0035(18) -0.0140(17)
C17 0.033(2) 0.0267(19) 0.0295(19) -0.0090(15) 0.0049(16) -0.0139(17)
C18 0.042(2) 0.031(2) 0.058(3) -0.0129(19) -0.003(2) -0.0205(19)
C19 0.042(2) 0.022(2) 0.044(2) -0.0103(17) 0.002(2) -0.0116(18)
C20 0.0295(19) 0.0223(18) 0.0311(18) -0.0083(14) 0.0026(16) -0.0090(15)
C21 0.0255(17) 0.0277(18) 0.0288(18) -0.0120(14) 0.0023(15) -0.0105(15)
C22 0.033(2) 0.031(2) 0.033(2) -0.0072(16) -0.0010(17) -0.0117(17)
C23 0.032(2) 0.035(2) 0.037(2) -0.0070(17) -0.0049(17) -0.0099(17)
C24 0.0283(19) 0.039(2) 0.041(2) -0.0170(18) -0.0008(17) -0.0137(17)
C25 0.033(2) 0.030(2) 0.052(3) -0.0120(18) -0.002(2) -0.0154(17)
C26 0.032(2) 0.0274(19) 0.040(2) -0.0098(16) -0.0026(18) -0.0095(16)

loop_
_atom_type_symbol
_atom_type_description
_atom_type_scat_dispersion_real
_atom_type_scat_dispersion_imag
_atom_type_scat_source
C C 0.0181 0.0091 'International Tables Vol C Tables 4.2.6.8 and 6.1.1.4'
H H 0.0000 0.0000 'International Tables Vol C Tables 4.2.6.8 and 6.1.1.4'
Ir Ir -4.7710 6.5667 'International Tables Vol C Tables 4.2.6.8 and 6.1.1.4'
N N 0.0311 0.0180 'International Tables Vol C Tables 4.2.6.8 and 6.1.1.4'
O O 0.0492 0.0322 'International Tables Vol C Tables 4.2.6.8 and 6.1.1.4'

loop_
_geom_angle_atom_site_label_1
_geom_angle_atom_site_label_2
_geom_angle_atom_site_label_3
_geom_angle
O1 Ir1 C2 28.81(12)
O2 Ir1 O1 57.86(10)
O2 Ir1 C2 29.08(12)
N1 Ir1 O1 97.66(12)
N1 Ir1 O2 89.87(12)
N1 Ir1 N2 158.64(15)
N1 Ir1 C2 95.26(12)
N1 Ir1 C4 92.77(15)
N2 Ir1 O1 103.14(12)
N2 Ir1 O2 97.03(12)
N2 Ir1 C2 100.59(12)
C4 Ir1 O1 104.19(13)
C4 Ir1 O2 162.05(14)
C4 Ir1 N2 86.86(15)
C4 Ir1 C2 132.98(14)
C12 Ir1 O1 166.09(14)
C12 Ir1 O2 108.36(14)
C12 Ir1 N1 79.31(16)
C12 Ir1 N2 79.33(15)
C12 Ir1 C2 137.45(14)
C12 Ir1 C4 89.56(16)
C2 O1 Ir1 91.0(2)
C2 O2 Ir1 92.2(2)
C5 N1 Ir1 128.4(3)
C11 N1 Ir1 113.6(3)
C11 N1 C5 118.1(3)
C20 N2 Ir1 112.2(3)
C20 N2 C21 117.5(3)
C21 N2 Ir1 130.1(3)
H1A C1 H1B 109.5
H1A C1 H1C 109.5
H1B C1 H1C 109.5
C2 C1 H1A 109.5
C2 C1 H1B 109.5
C2 C1 H1C 109.5
O1 C2 Ir1 60.24(19)
O1 C2 O2 118.9(3)
O1 C2 C1 120.7(4)
O2 C2 Ir1 58.77(19)
O2 C2 C1 120.3(4)
C1 C2 Ir1 173.9(3)
H3A C3 H3B 109.5
H3A C3 H3C 109.5
H3B C3 H3C 109.5
C4 C3 H3A 109.5
C4 C3 H3B 109.5
C4 C3 H3C 109.5
Ir1 C4 H4A 109.7
Ir1 C4 H4B 109.7
C3 C4 Ir1 109.6(3)
C3 C4 H4A 109.7
C3 C4 H4B 109.7
H4A C4 H4B 108.2
C6 C5 N1 118.2(3)
C6 C5 C10 120.2(4)
C10 C5 N1 121.5(4)
C5 C6 H6 120.2
C7 C6 C5 119.5(4)
C7 C6 H6 120.2
C6 C7 H7 119.7
C6 C7 C8 120.6(4)
C8 C7 H7 119.7
C7 C8 H8 120.3
C9 C8 C7 119.4(4)
C9 C8 H8 120.3
C8 C9 H9 119.7
C10 C9 C8 120.5(4)
C10 C9 H9 119.7
C5 C10 H10 120.2
C9 C10 C5 119.7(4)
C9 C10 H10 120.2
N1 C11 H11 121.6
N1 C11 C13 116.8(4)
C13 C11 H11 121.6
C13 C12 Ir1 118.8(3)
C17 C12 Ir1 119.5(3)
C17 C12 C13 121.6(3)
C12 C13 C11 111.4(4)
C14 C13 C11 129.0(4)
C14 C13 C12 119.5(4)
C13 C14 C18 120.1(4)
C15 C14 C13 117.8(4)
C15 C14 C18 122.0(4)
C14 C15 H15 118.1
C16 C15 C14 123.7(4)
C16 C15 H15 118.1
C15 C16 C17 117.8(4)
C15 C16 C19 119.5(4)
C17 C16 C19 122.7(4)
C12 C17 C16 119.4(4)
C12 C17 C20 111.3(3)
C16 C17 C20 129.3(4)
C14 C18 H18A 109.5
C14 C18 H18B 109.5
C14 C18 H18C 109.5
H18A C18 H18B 109.5
H18A C18 H18C 109.5
H18B C18 H18C 109.5
C16 C19 H19A 109.5
C16 C19 H19B 109.5
C16 C19 H19C 109.5
H19A C19 H19B 109.5
H19A C19 H19C 109.5
H19B C19 H19C 109.5
N2 C20 C17 117.7(4)
N2 C20 H20 121.2
C17 C20 H20 121.2
C22 C21 N2 121.9(4)
C26 C21 N2 119.4(3)
C26 C21 C22 118.7(4)
C21 C22 H22 119.7
C23 C22 C21 120.6(4)
C23 C22 H22 119.7
C22 C23 H23 119.6
C22 C23 C24 120.7(4)
C24 C23 H23 119.6
C23 C24 H24 120.5
C23 C24 C25 119.1(4)
C25 C24 H24 120.5
C24 C25 H25 119.8
C26 C25 C24 120.4(4)
C26 C25 H25 119.8
C21 C26 C25 120.5(4)
C21 C26 H26 119.7
C25 C26 H26 119.7

loop_
_geom_bond_atom_site_label_1
_geom_bond_atom_site_label_2
_geom_bond_distance
Ir1 O1 2.281(3)
Ir1 O2 2.248(3)
Ir1 N1 2.067(3)
Ir1 N2 2.096(3)
Ir1 C2 2.627(4)
Ir1 C4 2.070(4)
Ir1 C12 1.899(4)
O1 C2 1.266(5)
O2 C2 1.278(5)
N1 C5 1.442(5)
N1 C11 1.318(5)
N2 C20 1.329(5)
N2 C21 1.438(5)
C1 H1A 0.9800
C1 H1B 0.9800
C1 H1C 0.9800
C1 C2 1.498(5)
C3 H3A 0.9800
C3 H3B 0.9800
C3 H3C 0.9800
C3 C4 1.518(6)
C4 H4A 0.9900
C4 H4B 0.9900
C5 C6 1.389(6)
C5 C10 1.393(6)
C6 H6 0.9500
C6 C7 1.386(6)
C7 H7 0.9500
C7 C8 1.393(7)
C8 H8 0.9500
C8 C9 1.386(7)
C9 H9 0.9500
C9 C10 1.386(6)
C10 H10 0.9500
C11 H11 0.9500
C11 C13 1.423(6)
C12 C13 1.407(6)
C12 C17 1.404(6)
C13 C14 1.405(6)
C14 C15 1.400(6)
C14 C18 1.498(6)
C15 H15 0.9500
C15 C16 1.399(7)
C16 C17 1.410(6)
C16 C19 1.510(6)
C17 C20 1.423(6)
C18 H18A 0.9800
C18 H18B 0.9800
C18 H18C 0.9800
C19 H19A 0.9800
C19 H19B 0.9800
C19 H19C 0.9800
C20 H20 0.9500
C21 C22 1.403(6)
C21 C26 1.382(6)
C22 H22 0.9500
C22 C23 1.378(7)
C23 H23 0.9500
C23 C24 1.381(7)
C24 H24 0.9500
C24 C25 1.393(6)
C25 H25 0.9500
C25 C26 1.392(6)
C26 H26 0.9500

loop_
_geom_torsion_atom_site_label_1
_geom_torsion_atom_site_label_2
_geom_torsion_atom_site_label_3
_geom_torsion_atom_site_label_4
_geom_torsion
Ir1 O1 C2 O2 -3.4(3)
Ir1 O1 C2 C1 173.0(3)
Ir1 O2 C2 O1 3.4(3)
Ir1 O2 C2 C1 -173.0(3)
Ir1 N1 C5 C6 33.5(5)
Ir1 N1 C5 C10 -146.1(3)
Ir1 N1 C11 C13 -1.3(5)
Ir1 N2 C20 C17 -1.2(4)
Ir1 N2 C21 C22 -151.1(3)
Ir1 N2 C21 C26 28.7(5)
Ir1 C12 C13 C11 2.6(5)
Ir1 C12 C13 C14 -174.2(3)
Ir1 C12 C17 C16 177.7(3)
Ir1 C12 C17 C20 -1.9(5)
O1 Ir1 O2 C2 -1.97(19)
O1 Ir1 N1 C5 16.1(3)
O1 Ir1 N1 C11 -164.2(3)
O1 Ir1 N2 C20 166.1(3)
O1 Ir1 N2 C21 -18.4(4)
O1 Ir1 C2 O2 176.5(3)
O1 Ir1 C4 C3 17.7(3)
O1 Ir1 C12 C13 76.0(7)
O1 Ir1 C12 C17 -100.6(6)
O2 Ir1 O1 C2 2.0(2)
O2 Ir1 N1 C5 73.6(3)
O2 Ir1 N1 C11 -106.6(3)
O2 Ir1 N2 C20 107.6(3)
O2 Ir1 N2 C21 -77.0(3)
O2 Ir1 C2 O1 -176.5(3)
O2 Ir1 C4 C3 18.2(6)
O2 Ir1 C12 C13 83.7(3)
O2 Ir1 C12 C17 -92.9(3)
N1 Ir1 O1 C2 87.0(2)
N1 Ir1 O2 C2 -101.1(2)
N1 Ir1 N2 C20 -0.4(5)
N1 Ir1 N2 C21 175.0(3)
N1 Ir1 C2 O1 -96.3(2)
N1 Ir1 C2 O2 80.2(2)
N1 Ir1 C4 C3 116.3(3)
N1 Ir1 C12 C13 -2.6(3)
N1 Ir1 C12 C17 -179.2(4)
N1 C5 C6 C7 177.7(4)
N1 C5 C10 C9 -178.9(4)
N1 C11 C13 C12 -0.7(5)
N1 C11 C13 C14 175.8(4)
N2 Ir1 O1 C2 -88.1(2)
N2 Ir1 O2 C2 99.2(2)
N2 Ir1 N1 C5 -177.1(3)
N2 Ir1 N1 C11 2.6(6)
N2 Ir1 C2 O1 98.0(2)
N2 Ir1 C2 O2 -85.4(2)
N2 Ir1 C4 C3 -85.1(3)
N2 Ir1 C12 C13 177.6(3)
N2 Ir1 C12 C17 1.0(3)
N2 C21 C22 C23 -177.8(4)
N2 C21 C26 C25 179.0(4)
C2 Ir1 N1 C5 45.0(3)
C2 Ir1 N1 C11 -135.3(3)
C2 Ir1 N2 C20 136.8(3)
C2 Ir1 N2 C21 -47.7(3)
C2 Ir1 C4 C3 16.5(4)
C2 Ir1 C12 C13 83.6(4)
C2 Ir1 C12 C17 -93.1(4)
C4 Ir1 O1 C2 -178.2(2)
C4 Ir1 O2 C2 -2.5(5)
C4 Ir1 N1 C5 -88.6(3)
C4 Ir1 N1 C11 91.1(3)
C4 Ir1 N2 C20 -90.0(3)
C4 Ir1 N2 C21 85.4(3)
C4 Ir1 C2 O1 2.4(3)
C4 Ir1 C2 O2 179.0(2)
C4 Ir1 C12 C13 -95.5(3)
C4 Ir1 C12 C17 87.9(3)
C5 N1 C11 C13 178.5(3)
C5 C6 C7 C8 2.4(6)
C6 C5 C10 C9 1.4(6)
C6 C7 C8 C9 -1.0(6)
C7 C8 C9 C10 -0.1(7)
C8 C9 C10 C5 -0.1(6)
C10 C5 C6 C7 -2.6(6)
C11 N1 C5 C6 -146.2(4)
C11 N1 C5 C10 34.2(6)
C11 C13 C14 C15 179.7(4)
C11 C13 C14 C18 -3.4(7)
C12 Ir1 O1 C2 10.6(6)
C12 Ir1 O2 C2 -179.8(2)
C12 Ir1 N1 C5 -177.6(4)
C12 Ir1 N1 C11 2.1(3)
C12 Ir1 N2 C20 0.1(3)
C12 Ir1 N2 C21 175.6(4)
C12 Ir1 C2 O1 -176.2(2)
C12 Ir1 C2 O2 0.3(3)
C12 Ir1 C4 C3 -164.4(3)
C12 C13 C14 C15 -4.1(6)
C12 C13 C14 C18 172.8(4)
C12 C17 C20 N2 2.0(5)
C13 C12 C17 C16 1.2(6)
C13 C12 C17 C20 -178.4(4)
C13 C14 C15 C16 2.6(7)
C14 C15 C16 C17 0.8(7)
C14 C15 C16 C19 -179.2(4)
C15 C16 C17 C12 -2.7(6)
C15 C16 C17 C20 176.8(4)
C16 C17 C20 N2 -177.6(4)
C17 C12 C13 C11 179.2(4)
C17 C12 C13 C14 2.3(6)
C18 C14 C15 C16 -174.2(4)
C19 C16 C17 C12 177.3(4)
C19 C16 C17 C20 -3.2(7)
C20 N2 C21 C22 24.2(5)
C20 N2 C21 C26 -156.1(4)
C21 N2 C20 C17 -177.3(4)
C21 C22 C23 C24 -1.3(7)
C22 C21 C26 C25 -1.2(7)
C22 C23 C24 C25 -1.0(7)
C23 C24 C25 C26 2.1(7)
C24 C25 C26 C21 -1.0(7)
C26 C21 C22 C23 2.4(6)
